data_2205485
loop_
_publ_author_name
'Zhao-Bin Qi'
'Ming-Jie Zhang'
'Dong-Yan Yuan'
'Shan-Shan Ma'
'Xiang-Qian Wang'

_publ_section_title
;
 (2<i>R</i>,3<i>R</i>)-Diacetyltartaric acid anhydride
;
_journal_issue 4
_journal_name_full 'Acta Crystallographica Section E'
_journal_page_first o1085
_journal_page_last o1086
_journal_paper_doi 10.1107/S1600536805008469
_journal_volume 61
_journal_year 2005
_chemical_formula_iupac 'C8 H8 O7'
_chemical_formula_moiety 'C8 H8 O7'
_chemical_formula_sum 'C8 H8 O7'
_chemical_formula_weight 216.14
_chemical_melting_point 407
_chemical_name_systematic
;
Diacetyltartaric acid anhydride
;
_space_group_IT_number 19
_symmetry_cell_setting orthorhombic
_symmetry_space_group_name_Hall 'P 2ac 2ab'
_symmetry_space_group_name_H-M 'P 21 21 21'
_atom_sites_solution_hydrogens geom
_atom_sites_solution_primary direct
_atom_sites_solution_secondary difmap
_cell_angle_alpha 90.00
_cell_angle_beta 90.00
_cell_angle_gamma 90.00
_cell_formula_units_Z 4
_cell_length_a 5.4066(7)
_cell_length_b 10.3363(14)
_cell_length_c 17.434(2)
_cell_measurement_reflns_used 1835
_cell_measurement_temperature 293(2)
_cell_measurement_theta_max 21.89
_cell_measurement_theta_min 2.29
_cell_volume 974.3(2)
_computing_cell_refinement 'SAINT (Bruker, 1997)'
_computing_data_collection 'SMART (Bruker, 1997)'
_computing_data_reduction SAINT
_computing_molecular_graphics 'SHELXTL (Bruker, 1997)'
_computing_publication_material SHELXTL
_computing_structure_refinement 'SHELXL97 (Sheldrick, 1997)'
_computing_structure_solution 'SHELXS97 (Sheldrick, 1997)'
_diffrn_ambient_temperature 293(2)
_diffrn_measured_fraction_theta_full 1.000
_diffrn_measured_fraction_theta_max 1.000
_diffrn_measurement_device_type 'Bruker SMART CCD area-detector'
_diffrn_measurement_method '\f and \w'
_diffrn_radiation_monochromator graphite
_diffrn_radiation_source 'fine-focus sealed tube'
_diffrn_radiation_type MoK\a
_diffrn_radiation_wavelength 0.71073
_diffrn_reflns_av_R_equivalents 0.0231
_diffrn_reflns_av_sigmaI/netI 0.0187
_diffrn_reflns_limit_h_max 7
_diffrn_reflns_limit_h_min -5
_diffrn_reflns_limit_k_max 13
_diffrn_reflns_limit_k_min -13
_diffrn_reflns_limit_l_max 22
_diffrn_reflns_limit_l_min -22
_diffrn_reflns_number 6584
_diffrn_reflns_theta_full 27.91
_diffrn_reflns_theta_max 27.91
_diffrn_reflns_theta_min 2.29
_diffrn_standards_number 0
_exptl_absorpt_coefficient_mu 0.133
_exptl_absorpt_correction_T_max 0.976
_exptl_absorpt_correction_T_min 0.969
_exptl_absorpt_correction_type multi-scan
_exptl_absorpt_process_details '(SADABS; Sheldrick, 1996)'
_exptl_crystal_colour colourless
_exptl_crystal_density_diffrn 1.474
_exptl_crystal_density_method 'not measured'
_exptl_crystal_description prism
_exptl_crystal_F_000 448
_exptl_crystal_size_max 0.24
_exptl_crystal_size_mid 0.20
_exptl_crystal_size_min 0.18
_refine_diff_density_max 0.128
_refine_diff_density_min -0.173
_refine_ls_extinction_method none
_refine_ls_goodness_of_fit_ref 1.071
_refine_ls_hydrogen_treatment constr
_refine_ls_matrix_type full
_refine_ls_number_parameters 138
_refine_ls_number_reflns 1381
_refine_ls_number_restraints 0
_refine_ls_restrained_S_all 1.071
_refine_ls_R_factor_all 0.0454
_refine_ls_R_factor_gt 0.0351
_refine_ls_shift/su_max 0.000
_refine_ls_shift/su_mean 0.000
_refine_ls_structure_factor_coef Fsqd
_refine_ls_weighting_details 'calc w = 1/[\s^2^(Fo^2^)+(0.0644P)^2^] where P = (Fo^2^+2Fc^2^)/3'
_refine_ls_weighting_scheme calc
_refine_ls_wR_factor_gt 0.0950
_refine_ls_wR_factor_ref 0.0996
_reflns_number_gt 1093
_reflns_number_total 1381
_reflns_threshold_expression I>2\s(I)
_cod_data_source_file gh6017.cif
_cod_data_source_block I
_cod_depositor_comments
;
The following automatic conversions were performed:
'_symmetry_cell_setting' value 'Orthorhombic' changed to 'orthorhombic'
according to '/home/saulius/struct/CIF-dictionaries/cif_core.dic'
dictionary named 'cif_core.dic' version 2.4.1 from 2010-06-29.

Automatic conversion script
Id: cif_fix_enum 1527 2010-12-29 10:47:43Z saulius 

The following automatic conversions were performed:

'_symmetry_cell_setting' value 'Orthorhombic' changed to
'orthorhombic' according to
/home/saulius/struct/CIF-dictionaries/cif_core.dic dictionary named
'cif_core.dic' version 2.4.1 from 2010-06-29.

Automatic conversion script
Id: cif_fix_values 1715 2011-07-08 13:25:40Z adriana 
;
_cod_database_code 2205485
_cod_database_fobs_code 2205485

loop_
_symmetry_equiv_pos_as_xyz
'x, y, z'
'-x+1/2, -y, z+1/2'
'-x, y+1/2, -z+1/2'
'x+1/2, -y+1/2, -z'

loop_
_atom_site_label
_atom_site_fract_x
_atom_site_fract_y
_atom_site_fract_z
_atom_site_U_iso_or_equiv
_atom_site_adp_type
_atom_site_calc_flag
_atom_site_refinement_flags
_atom_site_occupancy
_atom_site_type_symbol
O1 0.6062(3) -0.19971(13) 0.44941(7) 0.0469(4) Uani d . 1 O
O2 0.6246(3) -0.12213(15) 0.56866(8) 0.0604(5) Uani d . 1 O
O3 0.5147(4) -0.22752(15) 0.32533(8) 0.0653(5) Uani d . 1 O
O4 0.1911(3) 0.02240(13) 0.52584(7) 0.0474(4) Uani d . 1 O
O5 0.4057(4) 0.1954(2) 0.56278(13) 0.0914(7) Uani d . 1 O
O6 0.2393(3) 0.00738(18) 0.33866(8) 0.0539(4) Uani d . 1 O
O7 -0.1623(3) 0.01502(18) 0.36609(11) 0.0659(5) Uani d . 1 O
C1 0.5482(4) -0.11109(17) 0.50583(11) 0.0420(5) Uani d . 1 C
C2 0.3795(4) -0.00895(18) 0.47285(10) 0.0400(4) Uani d . 1 C
H2 0.4737 0.0684 0.4587 0.048 Uiso calc R 1 H
C3 0.2776(4) -0.0747(2) 0.40252(10) 0.0416(5) Uani d . 1 C
H3 0.1226 -0.1186 0.4155 0.050 Uiso calc R 1 H
C4 0.4723(4) -0.17373(19) 0.38319(10) 0.0460(5) Uani d . 1 C
C5 0.2270(5) 0.1290(3) 0.56967(13) 0.0562(6) Uani d . 1 C
C6 0.0202(5) 0.1457(3) 0.62428(14) 0.0761(8) Uani d . 1 C
H6A 0.0479 0.2217 0.6547 0.114 Uiso calc R 1 H
H6B 0.0103 0.0713 0.6572 0.114 Uiso calc R 1 H
H6C -0.1319 0.1548 0.5964 0.114 Uiso calc R 1 H
C7 0.0024(4) 0.0454(2) 0.32547(12) 0.0477(5) Uani d . 1 C
C8 -0.0104(7) 0.1298(3) 0.25641(15) 0.0850(9) Uani d . 1 C
H8A -0.1802 0.1424 0.2422 0.127 Uiso calc R 1 H
H8B 0.0769 0.0895 0.2148 0.127 Uiso calc R 1 H
H8C 0.0638 0.2120 0.2677 0.127 Uiso calc R 1 H

loop_
_atom_site_aniso_label
_atom_site_aniso_U_11
_atom_site_aniso_U_22
_atom_site_aniso_U_33
_atom_site_aniso_U_12
_atom_site_aniso_U_13
_atom_site_aniso_U_23
O1 0.0432(8) 0.0445(7) 0.0532(8) 0.0069(7) -0.0004(7) -0.0002(6)
O2 0.0645(11) 0.0677(9) 0.0491(8) 0.0075(9) -0.0147(8) 0.0067(7)
O3 0.0614(11) 0.0803(10) 0.0541(9) -0.0008(10) 0.0084(9) -0.0221(8)
O4 0.0436(8) 0.0498(8) 0.0487(7) 0.0024(7) 0.0100(7) -0.0053(6)
O5 0.0679(13) 0.0912(13) 0.1151(16) -0.0143(12) 0.0179(12) -0.0492(12)
O6 0.0324(8) 0.0827(11) 0.0466(8) 0.0014(8) 0.0029(6) 0.0242(7)
O7 0.0360(9) 0.0787(11) 0.0830(11) 0.0010(9) 0.0083(9) 0.0210(10)
C1 0.0375(10) 0.0441(9) 0.0444(10) 0.0005(9) 0.0019(9) 0.0020(8)
C2 0.0365(10) 0.0406(9) 0.0428(9) 0.0029(9) 0.0042(8) 0.0033(8)
C3 0.0347(11) 0.0505(11) 0.0396(9) -0.0001(9) 0.0015(9) 0.0066(8)
C4 0.0397(11) 0.0501(10) 0.0482(11) -0.0032(10) 0.0027(10) -0.0031(9)
C5 0.0481(14) 0.0625(13) 0.0581(12) 0.0076(11) -0.0040(12) -0.0151(11)
C6 0.0615(16) 0.0983(18) 0.0686(15) 0.0118(17) 0.0101(15) -0.0284(15)
C7 0.0381(11) 0.0588(12) 0.0462(10) 0.0012(10) -0.0041(10) 0.0019(9)
C8 0.0640(17) 0.128(2) 0.0627(14) 0.019(2) -0.0035(14) 0.0346(16)

loop_
_atom_type_symbol
_atom_type_description
_atom_type_scat_dispersion_real
_atom_type_scat_dispersion_imag
_atom_type_scat_source
C C 0.0033 0.0000
; International Tables
Vol. C, Tables 4.2.6.8 and 6.1.1.4
;
H H 0.0000 0.0000
; International Tables
Vol. C, Tables 4.2.6.8 and 6.1.1.4
;
O O 0.0106 0.0000
; International Tables
Vol. C, Tables 4.2.6.8 and 6.1.1.4
;

loop_
_geom_angle_atom_site_label_1
_geom_angle_atom_site_label_2
_geom_angle_atom_site_label_3
_geom_angle
_geom_angle_publ_flag
C1 O1 C4 110.22(15) ?
C5 O4 C2 116.88(17) ?
C7 O6 C3 116.39(16) ?
O2 C1 O1 121.29(18) ?
O2 C1 C2 129.42(18) ?
O1 C1 C2 109.28(16) yes
O4 C2 C3 111.87(17) ?
O4 C2 C1 110.31(15) ?
C3 C2 C1 102.46(15) yes
O4 C2 H2 110.7 ?
C3 C2 H2 110.7 ?
C1 C2 H2 110.7 ?
O6 C3 C2 115.09(18) ?
O6 C3 C4 109.50(15) ?
C2 C3 C4 103.49(16) yes
O6 C3 H3 109.5 ?
C2 C3 H3 109.5 ?
C4 C3 H3 109.5 ?
O3 C4 O1 121.4(2) ?
O3 C4 C3 130.6(2) ?
O1 C4 C3 108.04(15) yes
O5 C5 O4 121.9(2) ?
O5 C5 C6 127.7(2) ?
O4 C5 C6 110.4(2) yes
C5 C6 H6A 109.5 ?
C5 C6 H6B 109.5 ?
H6A C6 H6B 109.5 ?
C5 C6 H6C 109.5 ?
H6A C6 H6C 109.5 ?
H6B C6 H6C 109.5 ?
O7 C7 O6 122.19(19) ?
O7 C7 C8 127.3(2) ?
O6 C7 C8 110.5(2) yes
C7 C8 H8A 109.5 ?
C7 C8 H8B 109.5 ?
H8A C8 H8B 109.5 ?
C7 C8 H8C 109.5 ?
H8A C8 H8C 109.5 ?
H8B C8 H8C 109.5 ?

loop_
_geom_bond_atom_site_label_1
_geom_bond_atom_site_label_2
_geom_bond_distance
_geom_bond_publ_flag
O1 C1 1.380(2) ?
O1 C4 1.389(2) ?
O2 C1 1.176(2) yes
O3 C4 1.175(2) yes
O4 C5 1.355(3) ?
O4 C2 1.413(2) ?
O5 C5 1.191(3) yes
O6 C7 1.359(3) ?
O6 C3 1.415(2) ?
O7 C7 1.180(3) yes
C1 C2 1.509(3) ?
C2 C3 1.506(3) ?
C2 H2 0.9800 ?
C3 C4 1.507(3) ?
C3 H3 0.9800 ?
C5 C6 1.479(4) ?
C6 H6A 0.9600 ?
C6 H6B 0.9600 ?
C6 H6C 0.9600 ?
C7 C8 1.489(3) ?
C8 H8A 0.9600 ?
C8 H8B 0.9600 ?
C8 H8C 0.9600 ?

loop_
_geom_hbond_atom_site_label_D
_geom_hbond_atom_site_label_H
_geom_hbond_atom_site_label_A
_geom_hbond_site_symmetry_A
_geom_hbond_distance_DH
_geom_hbond_distance_HA
_geom_hbond_distance_DA
_geom_hbond_angle_DHA
_geom_hbond_publ_flag
C8 H8A O3 3 0.96 2.54 3.412(4) 151 yes
C6 H6C O5 1_455 0.96 2.60 3.528(4) 162 yes
C2 H2 O7 1_655 0.98 2.60 3.109(3) 112 yes
C3 H3 O7 . 0.98 2.24 2.631(3) 102 yes
C2 H2 O5 . 0.98 2.27 2.634(3) 101 yes

loop_
_geom_torsion_atom_site_label_1
_geom_torsion_atom_site_label_2
_geom_torsion_atom_site_label_3
_geom_torsion_atom_site_label_4
_geom_torsion
_geom_torsion_publ_flag
C4 O1 C1 O2 173.3(2) ?
C4 O1 C1 C2 -5.8(2) yes
C5 O4 C2 C3 -149.05(18) ?
C5 O4 C2 C1 97.6(2) ?
O2 C1 C2 O4 -40.1(3) ?
O1 C1 C2 O4 138.94(16) ?
O2 C1 C2 C3 -159.4(2) ?
O1 C1 C2 C3 19.7(2) yes
C7 O6 C3 C2 -101.6(2) ?
C7 O6 C3 C4 142.34(19) ?
O4 C2 C3 O6 97.77(19) ?
C1 C2 C3 O6 -144.09(17) ?
O4 C2 C3 C4 -142.80(15) ?
C1 C2 C3 C4 -24.66(19) yes
C1 O1 C4 O3 170.7(2) ?
C1 O1 C4 C3 -10.9(2) yes
O6 C3 C4 O3 -35.8(3) ?
C2 C3 C4 O3 -159.0(2) ?
O6 C3 C4 O1 146.00(16) ?
C2 C3 C4 O1 22.8(2) yes
C2 O4 C5 O5 1.8(3) ?
C2 O4 C5 C6 -177.53(19) ?
C3 O6 C7 O7 2.1(3) ?
C3 O6 C7 C8 -179.4(2) ?

loop_
_cod_related_entry_id
_cod_related_entry_database
_cod_related_entry_code
1 ChemSpider 448369
